data_2210365
loop_
_publ_author_name
'Th\'ebault, Fr\'ed\'eric'
'Blake, Alexander J.'
'Champness, Neil R.'
'Schr\"oder, Martin'

_publ_section_title Acetonitrilebis(nitrato-\k^2^<i>O</i>,<i>O</i>')(1,10-phenanthroline)cobalt(II)
_journal_coeditor_code OM2047
_journal_issue 9
_journal_name_full 'Acta Crystallographica Section E'
_journal_page_first m2301
_journal_page_last m2302
_journal_paper_doi 10.1107/S1600536806032016
_journal_volume 62
_journal_year 2006
_chemical_formula_iupac '[Co (N O3)2 (C2 H3 N) (C12 H8 N2)]'
_chemical_formula_moiety 'C14 H11 Co N5 O6'
_chemical_formula_structural '[Co(C2 H3 N)(N O3)2 (C12 H8 N2)]'
_chemical_formula_sum 'C14 H11 Co N5 O6'
_chemical_formula_weight 404.2
_chemical_name_systematic
;
Acetonitrilebis(nitrato-\k^2^O,O')(1,10-phenanthroline)cobalt(II)
;
_space_group_IT_number 14
_symmetry_cell_setting monoclinic
_symmetry_space_group_name_Hall '-P 2ybc'
_symmetry_space_group_name_H-M 'P 1 21/c 1'
_atom_sites_solution_hydrogens geom
_atom_sites_solution_primary direct
_atom_sites_solution_secondary difmap
_audit_creation_method 'enCIFer editing of SHELXL97 CIF output'
_cell_angle_alpha 90.00
_cell_angle_beta 92.906(2)
_cell_angle_gamma 90.00
_cell_formula_units_Z 4
_cell_length_a 7.1414(9)
_cell_length_b 14.3837(17)
_cell_length_c 15.4670(19)
_cell_measurement_reflns_used 2176
_cell_measurement_temperature 150(2)
_cell_measurement_theta_max 26.265
_cell_measurement_theta_min 2.635
_cell_volume 1586.7(3)
_computing_cell_refinement 'SAINT (Bruker, 2001)'
_computing_data_collection 'SMART (Bruker, 2001)'
_computing_data_reduction 'SAINT and SHELXTL (Bruker, 2001)'
_computing_molecular_graphics 'MERCURY (Macrae <i>et al.</i>,  2006)'
_computing_publication_material
;
enCIFer (Allen <i>et al.</i>,  2004), PLATON (Spek, 2003) and
publCIF (Westrip, 2006)
;
_computing_structure_refinement 'SHELXL97 (Sheldrick, 1997)'
_computing_structure_solution 'SHELXS97 (Sheldrick, 1997)'
_diffrn_ambient_temperature 150(2)
_diffrn_measured_fraction_theta_full 0.996
_diffrn_measured_fraction_theta_max 0.995
_diffrn_measurement_device_type 'Bruker SMART 1000 CCD area-detector'
_diffrn_measurement_method \w
_diffrn_radiation_monochromator graphite
_diffrn_radiation_source 'normal-focus sealed tube'
_diffrn_radiation_type MoK\a
_diffrn_radiation_wavelength 0.71073
_diffrn_reflns_av_R_equivalents 0.042
_diffrn_reflns_av_sigmaI/netI 0.075
_diffrn_reflns_limit_h_max 8
_diffrn_reflns_limit_h_min -9
_diffrn_reflns_limit_k_max 9
_diffrn_reflns_limit_k_min -18
_diffrn_reflns_limit_l_max 19
_diffrn_reflns_limit_l_min -19
_diffrn_reflns_number 9772
_diffrn_reflns_theta_full 27.50
_diffrn_reflns_theta_max 27.51
_diffrn_reflns_theta_min 1.93
_diffrn_standards_number 0
_exptl_absorpt_coefficient_mu 1.127
_exptl_absorpt_correction_T_max 0.614
_exptl_absorpt_correction_T_min 0.575
_exptl_absorpt_correction_type multi-scan
_exptl_absorpt_process_details '(SHELXTL; Bruker, 2001)'
_exptl_crystal_colour Orange
_exptl_crystal_density_diffrn 1.692
_exptl_crystal_density_method 'not measured'
_exptl_crystal_description Block
_exptl_crystal_F_000 820
_exptl_crystal_size_max 0.138
_exptl_crystal_size_mid 0.116
_exptl_crystal_size_min 0.097
_refine_diff_density_max 0.37
_refine_diff_density_min -0.32
_refine_ls_extinction_method none
_refine_ls_goodness_of_fit_ref 0.88
_refine_ls_hydrogen_treatment constr
_refine_ls_matrix_type full
_refine_ls_number_parameters 236
_refine_ls_number_reflns 3637
_refine_ls_number_restraints 0
_refine_ls_restrained_S_all 0.88
_refine_ls_R_factor_all 0.0685
_refine_ls_R_factor_gt 0.0358
_refine_ls_shift/su_max 0.001
_refine_ls_shift/su_mean 0.000
_refine_ls_structure_factor_coef Fsqd
_refine_ls_weighting_details 'calc w=1/[\s^2^(Fo^2^)+(0.0239P)^2^] where P=(Fo^2^+2Fc^2^)/3'
_refine_ls_weighting_scheme calc
_refine_ls_wR_factor_gt 0.0627
_refine_ls_wR_factor_ref 0.0693
_reflns_number_gt 2323
_reflns_number_total 3637
_reflns_threshold_expression I>2\s(I)
_cod_data_source_file om2047.cif
_cod_data_source_block I
_cod_original_sg_symbol_H-M 'P 21/c'
_cod_database_code 2210365
_cod_database_fobs_code 2210365

loop_
_symmetry_equiv_pos_as_xyz
'x, y, z'
'-x, y+1/2, -z+1/2'
'-x, -y, -z'
'x, -y-1/2, z-1/2'

loop_
_atom_site_type_symbol
_atom_site_label
_atom_site_fract_x
_atom_site_fract_y
_atom_site_fract_z
_atom_site_U_iso_or_equiv
_atom_site_adp_type
_atom_site_calc_flag
_atom_site_refinement_flags
_atom_site_occupancy
Co Co 0.28718(5) 0.22598(2) 0.06541(2) 0.02146(10) Uani d . 1
O O1 0.5768(2) 0.27548(12) 0.10332(10) 0.0303(4) Uani d . 1
O O2 0.7271(3) 0.23194(16) 0.22143(14) 0.0651(7) Uani d . 1
O O3 0.4572(3) 0.17059(12) 0.18127(11) 0.0357(5) Uani d . 1
O O4 0.0056(3) 0.18769(12) -0.00861(11) 0.0324(5) Uani d . 1
O O5 0.1019(2) 0.12420(11) 0.11177(10) 0.0295(4) Uani d . 1
O O6 -0.1564(3) 0.07419(13) 0.04586(12) 0.0429(5) Uani d . 1
N N1 0.2889(3) 0.34430(13) -0.01504(12) 0.0202(5) Uani d . 1
N N2 0.1867(3) 0.32986(14) 0.14833(12) 0.0220(5) Uani d . 1
N N3 0.5916(3) 0.22588(16) 0.17027(14) 0.0326(5) Uani d . 1
N N4 -0.0217(3) 0.12728(15) 0.04871(13) 0.0290(5) Uani d . 1
N N5 0.4106(3) 0.13693(14) -0.02096(13) 0.0260(5) Uani d . 1
C C1 0.3322(3) 0.35013(17) -0.09734(15) 0.0237(6) Uani d . 1
H H1 0.3635 0.2946 -0.1267 0.028 Uiso calc R 1
C C2 0.3341(3) 0.43379(17) -0.14275(15) 0.0257(6) Uani d . 1
H H2 0.3640 0.4347 -0.2019 0.031 Uiso calc R 1
C C3 0.2925(3) 0.51460(17) -0.10130(15) 0.0245(6) Uani d . 1
H H3 0.2934 0.5721 -0.1315 0.029 Uiso calc R 1
C C4 0.2485(3) 0.51208(16) -0.01379(15) 0.0205(5) Uani d . 1
C C5 0.2464(3) 0.42474(16) 0.02636(14) 0.0189(5) Uani d . 1
C C6 0.2058(3) 0.59309(17) 0.03556(16) 0.0262(6) Uani d . 1
H H6 0.2059 0.6525 0.0087 0.031 Uiso calc R 1
C C7 0.1654(3) 0.58598(17) 0.11965(16) 0.0273(6) Uani d . 1
H H7 0.1413 0.6408 0.1515 0.033 Uiso calc R 1
C C8 0.1583(3) 0.49767(18) 0.16172(15) 0.0247(6) Uani d . 1
C C9 0.1962(3) 0.41704(17) 0.11497(14) 0.0194(5) Uani d . 1
C C10 0.1106(3) 0.48547(19) 0.24808(16) 0.0304(7) Uani d . 1
H H10 0.0865 0.5379 0.2831 0.036 Uiso calc R 1
C C11 0.0991(4) 0.3977(2) 0.28134(16) 0.0322(7) Uani d . 1
H H11 0.0657 0.3888 0.3394 0.039 Uiso calc R 1
C C12 0.1368(3) 0.32119(18) 0.22956(15) 0.0279(6) Uani d . 1
H H12 0.1265 0.2606 0.2533 0.034 Uiso calc R 1
C C13 0.4936(4) 0.10035(17) -0.07133(16) 0.0268(6) Uani d . 1
C C14 0.5977(4) 0.05468(19) -0.13782(16) 0.0413(8) Uani d . 1
H H14A 0.7129 0.0276 -0.1115 0.062 Uiso calc R 1
H H14B 0.6298 0.1003 -0.1817 0.062 Uiso calc R 1
H H14C 0.5204 0.0054 -0.1650 0.062 Uiso calc R 1

loop_
_atom_site_aniso_label
_atom_site_aniso_U_11
_atom_site_aniso_U_22
_atom_site_aniso_U_33
_atom_site_aniso_U_12
_atom_site_aniso_U_13
_atom_site_aniso_U_23
Co 0.02299(19) 0.02063(19) 0.02087(18) 0.00052(16) 0.00219(13) 0.00219(16)
O1 0.0333(11) 0.0272(10) 0.0301(10) -0.0034(9) -0.0005(8) 0.0113(9)
O2 0.0500(15) 0.0784(17) 0.0632(15) -0.0177(13) -0.0356(12) 0.0239(13)
O3 0.0335(12) 0.0356(12) 0.0380(11) -0.0096(9) 0.0032(9) 0.0136(9)
O4 0.0351(12) 0.0331(11) 0.0294(10) 0.0024(9) 0.0050(9) 0.0107(8)
O5 0.0281(11) 0.0337(12) 0.0262(10) -0.0050(8) -0.0019(8) 0.0061(8)
O6 0.0332(13) 0.0471(14) 0.0480(13) -0.0188(10) -0.0035(10) 0.0050(10)
N1 0.0212(12) 0.0221(12) 0.0174(11) 0.0014(9) 0.0011(9) -0.0009(9)
N2 0.0217(12) 0.0256(12) 0.0186(11) -0.0005(9) 0.0016(9) 0.0002(9)
N3 0.0290(14) 0.0320(14) 0.0361(13) -0.0020(12) -0.0027(11) 0.0060(12)
N4 0.0280(14) 0.0299(14) 0.0292(13) 0.0025(11) 0.0039(11) -0.0020(11)
N5 0.0272(13) 0.0230(13) 0.0279(12) 0.0019(10) 0.0010(10) 0.0018(10)
C1 0.0251(15) 0.0237(15) 0.0224(14) 0.0019(11) 0.0029(11) -0.0042(11)
C2 0.0279(16) 0.0305(16) 0.0189(13) -0.0010(12) 0.0025(11) 0.0033(12)
C3 0.0244(15) 0.0226(15) 0.0262(14) -0.0021(11) -0.0024(12) 0.0055(11)
C4 0.0172(13) 0.0192(14) 0.0247(14) -0.0016(10) -0.0036(11) -0.0001(11)
C5 0.0171(14) 0.0220(14) 0.0173(12) 0.0020(10) -0.0020(10) -0.0026(11)
C6 0.0243(15) 0.0188(15) 0.0353(16) -0.0017(11) -0.0008(12) -0.0007(11)
C7 0.0253(16) 0.0226(15) 0.0336(16) 0.0023(11) -0.0020(12) -0.0096(12)
C8 0.0182(14) 0.0329(16) 0.0227(14) 0.0043(11) -0.0025(11) -0.0079(12)
C9 0.0138(13) 0.0238(15) 0.0205(13) 0.0001(10) -0.0007(10) 0.0001(11)
C10 0.0245(16) 0.0394(18) 0.0269(15) 0.0072(13) -0.0014(12) -0.0098(13)
C11 0.0268(16) 0.051(2) 0.0186(14) 0.0054(13) 0.0035(12) -0.0020(13)
C12 0.0241(16) 0.0372(17) 0.0226(14) 0.0011(12) 0.0012(12) 0.0043(12)
C13 0.0263(16) 0.0232(15) 0.0304(15) 0.0021(12) -0.0019(13) 0.0038(12)
C14 0.044(2) 0.046(2) 0.0344(17) 0.0139(15) 0.0064(14) -0.0080(14)

loop_
_atom_type_symbol
_atom_type_description
_atom_type_scat_dispersion_real
_atom_type_scat_dispersion_imag
_atom_type_scat_source
C C 0.0033 0.0016 'International Tables Vol C Tables 4.2.6.8 and 6.1.1.4'
H H 0.0000 0.0000 'International Tables Vol C Tables 4.2.6.8 and 6.1.1.4'
N N 0.0061 0.0033 'International Tables Vol C Tables 4.2.6.8 and 6.1.1.4'
O O 0.0106 0.0060 'International Tables Vol C Tables 4.2.6.8 and 6.1.1.4'
Co Co 0.3494 0.9721 'International Tables Vol C Tables 4.2.6.8 and 6.1.1.4'

loop_
_geom_angle_atom_site_label_1
_geom_angle_atom_site_label_2
_geom_angle_atom_site_label_3
_geom_angle
_geom_angle_publ_flag
N1 Co N2 78.48(7) yes
N1 Co N5 95.89(7) yes
N1 Co O3 137.22(7) yes
N1 Co O4 86.07(7) yes
N1 Co O5 141.12(7) yes
N1 Co O1 82.23(7) yes
N2 Co N5 172.54(8) yes
N2 Co O1 87.36(7) yes
N2 Co O3 87.34(7) yes
N2 Co O4 98.85(7) yes
N2 Co O5 92.63(7) yes
N5 Co O1 87.02(7) yes
N5 Co O3 93.68(7) yes
N5 Co O4 85.53(7) yes
N5 Co O5 94.82(7) yes
O1 Co O3 56.74(6) yes
O1 Co O4 165.41(6) yes
O1 Co O5 135.63(6) yes
O3 Co O4 136.29(6) yes
O3 Co O5 78.93(6) yes
O4 Co O5 57.68(6) yes
N3 O1 Co 94.19(14) ?
N3 O3 Co 93.02(14) ?
N4 O4 Co 88.74(14) ?
N4 O5 Co 97.83(13) ?
C1 N1 C5 117.7(2) ?
C1 N1 Co 128.71(16) ?
C5 N1 Co 113.54(15) ?
C12 N2 C9 117.8(2) ?
C12 N2 Co 128.42(17) ?
C9 N2 Co 113.33(15) ?
O2 N3 O1 121.6(2) ?
O2 N3 O3 122.6(2) ?
O1 N3 O3 115.8(2) ?
O6 N4 O4 123.5(2) ?
O6 N4 O5 120.9(2) ?
O4 N4 O5 115.6(2) ?
C13 N5 Co 169.2(2) ?
N1 C1 C2 123.1(2) ?
N1 C1 H1 118.4 ?
C2 C1 H1 118.4 ?
C3 C2 C1 119.3(2) ?
C3 C2 H2 120.3 ?
C1 C2 H2 120.3 ?
C2 C3 C4 119.6(2) ?
C2 C3 H3 120.2 ?
C4 C3 H3 120.2 ?
C5 C4 C3 117.2(2) ?
C5 C4 C6 119.0(2) ?
C3 C4 C6 123.8(2) ?
N1 C5 C4 123.0(2) ?
N1 C5 C9 117.0(2) ?
C4 C5 C9 120.0(2) ?
C7 C6 C4 120.8(2) ?
C7 C6 H6 119.6 ?
C4 C6 H6 119.6 ?
C6 C7 C8 121.3(2) ?
C6 C7 H7 119.3 ?
C8 C7 H7 119.3 ?
C9 C8 C10 116.7(2) ?
C9 C8 C7 119.3(2) ?
C10 C8 C7 124.0(2) ?
N2 C9 C8 123.6(2) ?
N2 C9 C5 116.9(2) ?
C8 C9 C5 119.5(2) ?
C11 C10 C8 119.6(2) ?
C11 C10 H10 120.2 ?
C8 C10 H10 120.2 ?
C10 C11 C12 119.7(2) ?
C10 C11 H11 120.2 ?
C12 C11 H11 120.2 ?
N2 C12 C11 122.5(2) ?
N2 C12 H12 118.7 ?
C11 C12 H12 118.7 ?
N5 C13 C14 178.5(3) ?
C13 C14 H14A 109.5 ?
C13 C14 H14B 109.5 ?
H14A C14 H14B 109.5 ?
C13 C14 H14C 109.5 ?
H14A C14 H14C 109.5 ?
H14B C14 H14C 109.5 ?

loop_
_geom_bond_atom_site_label_1
_geom_bond_atom_site_label_2
_geom_bond_distance
_geom_bond_publ_flag
Co N1 2.1087(19) yes
Co N2 2.1180(19) yes
Co N5 2.079(2) yes
Co O1 2.2375(17) yes
Co O3 2.2583(18) yes
Co O4 2.3289(19) yes
Co O5 2.1224(17) yes
O1 N3 1.258(2) ?
O2 N3 1.222(3) ?
O3 N3 1.264(3) ?
O4 N4 1.264(2) ?
O5 N4 1.283(2) ?
O6 N4 1.227(3) ?
N1 C1 1.328(3) ?
N1 C5 1.364(3) ?
N2 C12 1.329(3) ?
N2 C9 1.359(3) ?
N5 C13 1.132(3) ?
C1 C2 1.394(3) ?
C1 H1 0.9500 ?
C2 C3 1.367(3) ?
C2 H2 0.9500 ?
C3 C4 1.405(3) ?
C3 H3 0.9500 ?
C4 C5 1.402(3) ?
C4 C6 1.434(3) ?
C5 C9 1.438(3) ?
C6 C7 1.350(3) ?
C6 H6 0.9500 ?
C7 C8 1.429(3) ?
C7 H7 0.9500 ?
C8 C9 1.400(3) ?
C8 C10 1.406(3) ?
C10 C11 1.368(3) ?
C10 H10 0.9500 ?
C11 C12 1.395(3) ?
C11 H11 0.9500 ?
C12 H12 0.9500 ?
C13 C14 1.456(3) ?
C14 H14A 0.9800 ?
C14 H14B 0.9800 ?
C14 H14C 0.9800 ?
